data_2238092
loop_
_publ_author_name
'Pichika, Mallikarjuna Rao'
'Yew, Beng Kang'
'Ng, Seik Weng'

_publ_section_title
;
 2-Methoxy-4-(prop-2-en-1-yl)phenyl 4-methoxybenzoate
;
_journal_coeditor_code XU5699
_journal_issue 6
_journal_name_full 'Acta Crystallographica Section E'
_journal_page_first o819
_journal_paper_doi 10.1107/S1600536813011458
_journal_volume 69
_journal_year 2013
_chemical_formula_iupac 'C18 H18 O4'
_chemical_formula_moiety 'C18 H18 O4'
_chemical_formula_sum 'C18 H18 O4'
_chemical_formula_weight 298.32
_chemical_name_systematic
;
2-Methoxy-4-(prop-2-en-1-yl)phenyl 4-methoxybenzoate
;
_space_group_IT_number 2
_symmetry_cell_setting triclinic
_symmetry_space_group_name_Hall '-P 1'
_symmetry_space_group_name_H-M 'P -1'
_atom_sites_solution_hydrogens geom
_atom_sites_solution_primary direct
_atom_sites_solution_secondary difmap
_audit_creation_method SHELXL-97
_cell_angle_alpha 113.030(6)
_cell_angle_beta 101.231(6)
_cell_angle_gamma 102.378(6)
_cell_formula_units_Z 2
_cell_length_a 8.7685(6)
_cell_length_b 9.8159(7)
_cell_length_c 10.3515(6)
_cell_measurement_reflns_used 2058
_cell_measurement_temperature 100(2)
_cell_measurement_theta_max 27.5073
_cell_measurement_theta_min 3.4286
_cell_volume 761.45(11)
_computing_cell_refinement 'CrysAlis PRO (Agilent, 2013)'
_computing_data_collection 'CrysAlis PRO (Agilent, 2013)'
_computing_data_reduction 'CrysAlis PRO (Agilent, 2013)'
_computing_molecular_graphics 'X-SEED (Barbour, 2001)'
_computing_publication_material 'publCIF (Westrip, 2010)'
_computing_structure_refinement 'SHELXL97 (Sheldrick, 2008)'
_computing_structure_solution 'SHELXS97 (Sheldrick, 2008)'
_diffrn_ambient_temperature 100(2)
_diffrn_detector_area_resol_mean 10.4041
_diffrn_measured_fraction_theta_full 0.998
_diffrn_measured_fraction_theta_max 0.998
_diffrn_measurement_device_type 'Agilent SuperNova Dual diffractometer with an Atlas detector'
_diffrn_measurement_method '\w scan'
_diffrn_radiation_monochromator Mirror
_diffrn_radiation_source 'SuperNova (Mo) X-ray Source'
_diffrn_radiation_type MoK\a
_diffrn_radiation_wavelength 0.71073
_diffrn_reflns_av_R_equivalents 0.0271
_diffrn_reflns_av_sigmaI/netI 0.0551
_diffrn_reflns_limit_h_max 8
_diffrn_reflns_limit_h_min -11
_diffrn_reflns_limit_k_max 12
_diffrn_reflns_limit_k_min -11
_diffrn_reflns_limit_l_max 13
_diffrn_reflns_limit_l_min -13
_diffrn_reflns_number 6267
_diffrn_reflns_theta_full 27.57
_diffrn_reflns_theta_max 27.57
_diffrn_reflns_theta_min 3.44
_diffrn_standards_decay_% 0
_diffrn_standards_interval_count 0
_diffrn_standards_interval_time 0
_diffrn_standards_number 0
_exptl_absorpt_coefficient_mu 0.091
_exptl_absorpt_correction_T_max 0.9819
_exptl_absorpt_correction_T_min 0.9643
_exptl_absorpt_correction_type multi-scan
_exptl_absorpt_process_details '(CrysAlis PRO; Agilent, 2013)'
_exptl_crystal_colour colorless
_exptl_crystal_density_diffrn 1.301
_exptl_crystal_density_method 'not measured'
_exptl_crystal_description prism
_exptl_crystal_F_000 316
_exptl_crystal_size_max 0.40
_exptl_crystal_size_mid 0.40
_exptl_crystal_size_min 0.20
_refine_diff_density_max 0.469
_refine_diff_density_min -0.239
_refine_ls_extinction_method none
_refine_ls_goodness_of_fit_ref 1.055
_refine_ls_hydrogen_treatment constr
_refine_ls_matrix_type full
_refine_ls_number_parameters 199
_refine_ls_number_reflns 3525
_refine_ls_number_restraints 0
_refine_ls_restrained_S_all 1.055
_refine_ls_R_factor_all 0.0782
_refine_ls_R_factor_gt 0.0502
_refine_ls_shift/su_max 0.001
_refine_ls_shift/su_mean 0.001
_refine_ls_structure_factor_coef Fsqd
_refine_ls_weighting_details 'calc w=1/[\s^2^(Fo^2^)+(0.0533P)^2^+0.0956P] where P=(Fo^2^+2Fc^2^)/3'
_refine_ls_weighting_scheme calc
_refine_ls_wR_factor_gt 0.1129
_refine_ls_wR_factor_ref 0.1316
_reflns_number_gt 2497
_reflns_number_total 3525
_reflns_threshold_expression I>2\s(I)
_cod_data_source_file xu5699.cif
_cod_data_source_block I
_cod_database_code 2238092
_cod_database_fobs_code 2238092

loop_
_symmetry_equiv_pos_as_xyz
'x, y, z'
'-x, -y, -z'

loop_
_atom_site_type_symbol
_atom_site_label
_atom_site_fract_x
_atom_site_fract_y
_atom_site_fract_z
_atom_site_U_iso_or_equiv
_atom_site_adp_type
_atom_site_calc_flag
_atom_site_refinement_flags
_atom_site_occupancy
_atom_site_symmetry_multiplicity
O O1 0.25854(15) 0.56195(13) 0.97044(12) 0.0239(3) Uani d . 1 1
O O2 0.17691(14) 0.49329(12) 0.68408(12) 0.0201(3) Uani d . 1 1
O O3 0.03197(15) 0.26310(13) 0.66616(13) 0.0242(3) Uani d . 1 1
O O4 0.54829(15) 0.06265(13) 0.33989(13) 0.0245(3) Uani d . 1 1
C C1 0.1367(2) 0.61293(18) 0.92258(18) 0.0198(4) Uani d . 1 1
C C2 0.0589(2) 0.70167(19) 1.01000(18) 0.0212(4) Uani d . 1 1
H H2 0.0890 0.7300 1.1126 0.025 Uiso calc R 1 1
C C3 -0.0628(2) 0.75000(19) 0.94958(18) 0.0223(4) Uani d . 1 1
C C4 -0.1092(2) 0.70584(19) 0.79870(18) 0.0228(4) Uani d . 1 1
H H4 -0.1929 0.7373 0.7565 0.027 Uiso calc R 1 1
C C5 -0.0329(2) 0.61580(19) 0.70993(18) 0.0208(4) Uani d . 1 1
H H5 -0.0646 0.5852 0.6069 0.025 Uiso calc R 1 1
C C6 0.0886(2) 0.57120(18) 0.77169(17) 0.0186(4) Uani d . 1 1
C C7 0.3292(2) 0.6251(2) 1.12758(18) 0.0273(4) Uani d . 1 1
H H7A 0.4173 0.5827 1.1487 0.041 Uiso calc R 1 1
H H7B 0.2443 0.5963 1.1700 0.041 Uiso calc R 1 1
H H7C 0.3742 0.7392 1.1712 0.041 Uiso calc R 1 1
C C8 -0.1423(2) 0.8524(2) 1.0485(2) 0.0285(4) Uani d . 1 1
H H8A -0.0931 0.8723 1.1514 0.034 Uiso calc R 1 1
H H8B -0.1166 0.9544 1.0460 0.034 Uiso calc R 1 1
C C9 -0.3225(2) 0.7840(2) 1.0064(2) 0.0342(5) Uani d . 1 1
H H9 -0.3629 0.6969 1.0236 0.041 Uiso calc R 1 1
C C10 -0.4308(3) 0.8330(3) 0.9476(2) 0.0412(5) Uani d . 1 1
H H10A -0.3957 0.9198 0.9284 0.049 Uiso calc R 1 1
H H10B -0.5447 0.7819 0.9239 0.049 Uiso calc R 1 1
C C11 0.1434(2) 0.33704(18) 0.64360(17) 0.0181(4) Uani d . 1 1
C C12 0.2555(2) 0.27352(18) 0.56621(17) 0.0179(4) Uani d . 1 1
C C13 0.2089(2) 0.11166(19) 0.47938(18) 0.0232(4) Uani d . 1 1
H H13 0.1070 0.0463 0.4717 0.028 Uiso calc R 1 1
C C14 0.3087(2) 0.04630(19) 0.40522(19) 0.0241(4) Uani d . 1 1
H H14 0.2745 -0.0635 0.3452 0.029 Uiso calc R 1 1
C C15 0.4596(2) 0.14002(19) 0.41746(17) 0.0195(4) Uani d . 1 1
C C16 0.5092(2) 0.30149(19) 0.50483(18) 0.0210(4) Uani d . 1 1
H H16 0.6126 0.3663 0.5146 0.025 Uiso calc R 1 1
C C17 0.4059(2) 0.36649(18) 0.57741(17) 0.0193(4) Uani d . 1 1
H H17 0.4387 0.4765 0.6357 0.023 Uiso calc R 1 1
C C18 0.7088(2) 0.1525(2) 0.3554(2) 0.0301(4) Uani d . 1 1
H H18A 0.7575 0.0844 0.2908 0.045 Uiso calc R 1 1
H H18B 0.7782 0.1986 0.4582 0.045 Uiso calc R 1 1
H H18C 0.7004 0.2360 0.3277 0.045 Uiso calc R 1 1

loop_
_atom_site_aniso_label
_atom_site_aniso_U_11
_atom_site_aniso_U_22
_atom_site_aniso_U_33
_atom_site_aniso_U_12
_atom_site_aniso_U_13
_atom_site_aniso_U_23
O1 0.0262(7) 0.0270(6) 0.0171(6) 0.0127(5) 0.0042(5) 0.0077(5)
O2 0.0243(6) 0.0178(6) 0.0196(6) 0.0080(5) 0.0107(5) 0.0073(5)
O3 0.0241(7) 0.0222(6) 0.0247(7) 0.0046(5) 0.0117(5) 0.0085(5)
O4 0.0221(6) 0.0247(6) 0.0262(7) 0.0084(5) 0.0119(5) 0.0084(5)
C1 0.0212(9) 0.0180(8) 0.0202(9) 0.0055(7) 0.0055(7) 0.0096(7)
C2 0.0226(9) 0.0209(8) 0.0157(8) 0.0050(7) 0.0050(7) 0.0055(7)
C3 0.0213(9) 0.0214(8) 0.0228(9) 0.0062(7) 0.0103(7) 0.0075(7)
C4 0.0223(9) 0.0245(9) 0.0225(9) 0.0085(7) 0.0054(8) 0.0118(7)
C5 0.0229(9) 0.0227(8) 0.0168(8) 0.0057(7) 0.0065(7) 0.0095(7)
C6 0.0205(8) 0.0167(8) 0.0188(8) 0.0054(7) 0.0091(7) 0.0069(7)
C7 0.0290(10) 0.0306(10) 0.0190(9) 0.0110(8) 0.0017(8) 0.0098(8)
C8 0.0293(10) 0.0308(10) 0.0227(9) 0.0136(8) 0.0096(8) 0.0067(8)
C9 0.0378(12) 0.0304(10) 0.0362(11) 0.0124(9) 0.0209(10) 0.0114(9)
C10 0.0325(11) 0.0520(13) 0.0377(12) 0.0177(10) 0.0126(10) 0.0161(10)
C11 0.0198(8) 0.0185(8) 0.0133(8) 0.0050(7) 0.0026(7) 0.0062(6)
C12 0.0182(8) 0.0192(8) 0.0152(8) 0.0052(7) 0.0047(7) 0.0072(6)
C13 0.0216(9) 0.0206(8) 0.0240(9) 0.0024(7) 0.0086(8) 0.0084(7)
C14 0.0266(9) 0.0171(8) 0.0244(9) 0.0047(7) 0.0103(8) 0.0052(7)
C15 0.0204(8) 0.0229(8) 0.0174(8) 0.0102(7) 0.0065(7) 0.0094(7)
C16 0.0178(8) 0.0208(8) 0.0226(9) 0.0021(7) 0.0045(7) 0.0110(7)
C17 0.0210(9) 0.0165(8) 0.0173(8) 0.0052(7) 0.0041(7) 0.0060(7)
C18 0.0219(9) 0.0332(10) 0.0345(11) 0.0083(8) 0.0148(8) 0.0119(8)

loop_
_atom_type_symbol
_atom_type_description
_atom_type_scat_dispersion_real
_atom_type_scat_dispersion_imag
_atom_type_scat_source
C C 0.0033 0.0016 'International Tables Vol C Tables 4.2.6.8 and 6.1.1.4'
H H 0.0000 0.0000 'International Tables Vol C Tables 4.2.6.8 and 6.1.1.4'
O O 0.0106 0.0060 'International Tables Vol C Tables 4.2.6.8 and 6.1.1.4'

loop_
_geom_angle_atom_site_label_1
_geom_angle_atom_site_label_2
_geom_angle_atom_site_label_3
_geom_angle
C1 O1 C7 116.79(13)
C11 O2 C6 116.91(13)
C15 O4 C18 117.48(13)
O1 C1 C2 125.77(15)
O1 C1 C6 115.87(14)
C2 C1 C6 118.36(15)
C1 C2 C3 120.95(16)
C1 C2 H2 119.5
C3 C2 H2 119.5
C4 C3 C2 119.50(16)
C4 C3 C8 120.39(16)
C2 C3 C8 120.10(15)
C5 C4 C3 119.97(16)
C5 C4 H4 120.0
C3 C4 H4 120.0
C6 C5 C4 119.76(15)
C6 C5 H5 120.1
C4 C5 H5 120.1
C5 C6 C1 121.45(15)
C5 C6 O2 119.49(14)
C1 C6 O2 118.84(14)
O1 C7 H7A 109.5
O1 C7 H7B 109.5
H7A C7 H7B 109.5
O1 C7 H7C 109.5
H7A C7 H7C 109.5
H7B C7 H7C 109.5
C9 C8 C3 114.01(15)
C9 C8 H8A 108.8
C3 C8 H8A 108.7
C9 C8 H8B 108.7
C3 C8 H8B 108.7
H8A C8 H8B 107.6
C10 C9 C8 125.6(2)
C10 C9 H9 117.2
C8 C9 H9 117.2
C9 C10 H10A 120.0
C9 C10 H10B 120.0
H10A C10 H10B 120.0
O3 C11 O2 122.70(15)
O3 C11 C12 125.80(15)
O2 C11 C12 111.46(14)
C17 C12 C13 118.63(15)
C17 C12 C11 123.04(14)
C13 C12 C11 118.32(15)
C14 C13 C12 120.75(16)
C14 C13 H13 119.6
C12 C13 H13 119.6
C13 C14 C15 120.34(15)
C13 C14 H14 119.8
C15 C14 H14 119.8
O4 C15 C14 115.22(14)
O4 C15 C16 125.00(15)
C14 C15 C16 119.78(15)
C17 C16 C15 119.31(15)
C17 C16 H16 120.3
C15 C16 H16 120.3
C12 C17 C16 121.17(15)
C12 C17 H17 119.4
C16 C17 H17 119.4
O4 C18 H18A 109.5
O4 C18 H18B 109.5
H18A C18 H18B 109.5
O4 C18 H18C 109.5
H18A C18 H18C 109.5
H18B C18 H18C 109.5

loop_
_geom_bond_atom_site_label_1
_geom_bond_atom_site_label_2
_geom_bond_distance
O1 C1 1.362(2)
O1 C7 1.4381(19)
O2 C11 1.3676(19)
O2 C6 1.4110(19)
O3 C11 1.205(2)
O4 C15 1.358(2)
O4 C18 1.433(2)
C1 C2 1.386(2)
C1 C6 1.398(2)
C2 C3 1.395(2)
C2 H2 0.9500
C3 C4 1.393(2)
C3 C8 1.522(2)
C4 C5 1.389(2)
C4 H4 0.9500
C5 C6 1.375(2)
C5 H5 0.9500
C7 H7A 0.9800
C7 H7B 0.9800
C7 H7C 0.9800
C8 C9 1.478(3)
C8 H8A 0.9900
C8 H8B 0.9900
C9 C10 1.306(3)
C9 H9 0.9500
C10 H10A 0.9500
C10 H10B 0.9500
C11 C12 1.475(2)
C12 C17 1.388(2)
C12 C13 1.400(2)
C13 C14 1.372(2)
C13 H13 0.9500
C14 C15 1.391(2)
C14 H14 0.9500
C15 C16 1.396(2)
C16 C17 1.390(2)
C16 H16 0.9500
C17 H17 0.9500
C18 H18A 0.9800
C18 H18B 0.9800
C18 H18C 0.9800

loop_
_geom_hbond_atom_site_label_D
_geom_hbond_atom_site_label_H
_geom_hbond_atom_site_label_A
_geom_hbond_site_symmetry_A
_geom_hbond_distance_DH
_geom_hbond_distance_HA
_geom_hbond_distance_DA
_geom_hbond_angle_DHA
C18 H18B O3 1_655 0.98 2.54 3.458(2) 156

loop_
_geom_torsion_atom_site_label_1
_geom_torsion_atom_site_label_2
_geom_torsion_atom_site_label_3
_geom_torsion_atom_site_label_4
_geom_torsion
C7 O1 C1 C2 -9.9(2)
C7 O1 C1 C6 169.69(14)
O1 C1 C2 C3 178.83(15)
C6 C1 C2 C3 -0.8(2)
C1 C2 C3 C4 1.3(3)
C1 C2 C3 C8 -177.75(16)
C2 C3 C4 C5 -0.7(3)
C8 C3 C4 C5 178.28(15)
C3 C4 C5 C6 -0.3(3)
C4 C5 C6 C1 0.7(3)
C4 C5 C6 O2 -173.71(14)
O1 C1 C6 C5 -179.87(15)
C2 C1 C6 C5 -0.2(2)
O1 C1 C6 O2 -5.4(2)
C2 C1 C6 O2 174.27(14)
C11 O2 C6 C5 -107.13(17)
C11 O2 C6 C1 78.29(18)
C4 C3 C8 C9 59.1(2)
C2 C3 C8 C9 -121.88(19)
C3 C8 C9 C10 -109.0(2)
C6 O2 C11 O3 8.1(2)
C6 O2 C11 C12 -173.97(12)
O3 C11 C12 C17 -161.98(17)
O2 C11 C12 C17 20.1(2)
O3 C11 C12 C13 17.0(2)
O2 C11 C12 C13 -160.88(14)
C17 C12 C13 C14 -0.9(3)
C11 C12 C13 C14 -179.88(15)
C12 C13 C14 C15 1.2(3)
C18 O4 C15 C14 -176.50(15)
C18 O4 C15 C16 3.6(2)
C13 C14 C15 O4 179.68(16)
C13 C14 C15 C16 -0.5(3)
O4 C15 C16 C17 179.26(15)
C14 C15 C16 C17 -0.6(2)
C13 C12 C17 C16 -0.2(2)
C11 C12 C17 C16 178.76(15)
C15 C16 C17 C12 0.9(2)
